data_7050171
loop_
_publ_author_name
'Wang, Chih-Chieh'
'Lin, Hui-Wen'
'Yang, Cheng-Han'
'Liao, Chen-Hui'
'Lan, Ia-Ting'
'Lee, Gene-Hsiang'

_publ_section_title
;
 Synthesis and structure of a novel two-dimensional bilayer framework
 of a [M(C5O5)(dpe)] coordination polymer
;
_journal_issue 2
_journal_name_full 'New Journal of Chemistry'
_journal_page_first 180
_journal_paper_doi 10.1039/b308379a
_journal_volume 28
_journal_year 2004
_chemical_formula_sum 'C17 H12 Fe N2 O5'
_chemical_formula_weight 380.14
_chemical_name_systematic
;
?
;
_space_group_IT_number 54
_symmetry_cell_setting orthorhombic
_symmetry_space_group_name_Hall '-P 2a 2ac'
_symmetry_space_group_name_H-M 'P c c a'
_atom_sites_solution_hydrogens geom
_atom_sites_solution_primary direct
_atom_sites_solution_secondary difmap
_audit_creation_method SHELXL-97
_cell_angle_alpha 90.00
_cell_angle_beta 90.00
_cell_angle_gamma 90.00
_cell_formula_units_Z 8
_cell_length_a 15.6685(11)
_cell_length_b 8.8628(5)
_cell_length_c 21.9418(13)
_cell_measurement_reflns_used 2543
_cell_measurement_temperature 295(2)
_cell_measurement_theta_max 23.01
_cell_measurement_theta_min 2.27
_cell_volume 3047.0(3)
_computing_cell_refinement 'Bruker SAINT'
_computing_data_collection 'Bruker SMART'
_computing_data_reduction 'Bruker SAINT'
_computing_molecular_graphics 'Bruker SHELXTL'
_computing_publication_material 'Bruker SHELXTL'
_computing_structure_refinement 'SHELXL-97 (Sheldrick, 1997)'
_computing_structure_solution 'SHELXS-97 (Sheldrick, 1990)'
_diffrn_ambient_temperature 295(2)
_diffrn_measured_fraction_theta_full 1.000
_diffrn_measured_fraction_theta_max 1.000
_diffrn_measurement_device_type 'Bruker SMART 1K CCD area detector'
_diffrn_measurement_method 'phi and omega scans'
_diffrn_radiation_monochromator graphite
_diffrn_radiation_source 'fine-focus sealed tube'
_diffrn_radiation_type MoK\a
_diffrn_radiation_wavelength 0.71073
_diffrn_reflns_av_R_equivalents 0.0510
_diffrn_reflns_av_sigmaI/netI 0.0392
_diffrn_reflns_limit_h_max 20
_diffrn_reflns_limit_h_min -20
_diffrn_reflns_limit_k_max 11
_diffrn_reflns_limit_k_min -8
_diffrn_reflns_limit_l_max 19
_diffrn_reflns_limit_l_min -28
_diffrn_reflns_number 18666
_diffrn_reflns_theta_full 27.50
_diffrn_reflns_theta_max 27.50
_diffrn_reflns_theta_min 1.86
_exptl_absorpt_coefficient_mu 1.023
_exptl_absorpt_correction_T_max 0.8216
_exptl_absorpt_correction_T_min 0.8216
_exptl_absorpt_correction_type multi-scan
_exptl_crystal_colour black
_exptl_crystal_density_diffrn 1.657
_exptl_crystal_density_meas ?
_exptl_crystal_density_method 'not measured'
_exptl_crystal_description block
_exptl_crystal_F_000 1552
_exptl_crystal_size_max 0.20
_exptl_crystal_size_mid 0.20
_exptl_crystal_size_min 0.20
_refine_diff_density_max 0.395
_refine_diff_density_min -0.365
_refine_diff_density_rms 0.076
_refine_ls_extinction_method none
_refine_ls_goodness_of_fit_ref 1.074
_refine_ls_hydrogen_treatment mixed
_refine_ls_matrix_type full
_refine_ls_number_parameters 228
_refine_ls_number_reflns 3512
_refine_ls_number_restraints 0
_refine_ls_restrained_S_all 1.074
_refine_ls_R_factor_all 0.0664
_refine_ls_R_factor_gt 0.0481
_refine_ls_shift/su_max 0.000
_refine_ls_shift/su_mean 0.000
_refine_ls_structure_factor_coef Fsqd
_refine_ls_weighting_details 'calc w=1/[\s^2^(Fo^2^)+(0.0568P)^2^+1.9771P] where P=(Fo^2^+2Fc^2^)/3'
_refine_ls_weighting_scheme calc
_refine_ls_wR_factor_gt 0.1115
_refine_ls_wR_factor_ref 0.1202
_reflns_number_gt 2791
_reflns_number_total 3512
_reflns_threshold_expression >2sigma(I)
_cod_data_source_file b308379a.txt
_cod_data_source_block ic8894
_cod_depositor_comments
;
The following automatic conversions were performed:
'_symmetry_cell_setting' value 'Orthorhombic' changed to 'orthorhombic'
according to '/home/saulius/struct/CIF-dictionaries/cif_core.dic'
dictionary named 'cif_core.dic' version 2.4.1 from 2010-06-29.

Automatic conversion script
Id: cif_fix_enum 1527 2010-12-29 10:47:43Z saulius 

The following automatic conversions were performed:

'_exptl_crystal_density_meas' value 'not_measured' was changed to '?'
- the value is perceived as not measured.

Automatic conversion script
Id: cif_fix_values 3008 2015-01-20 13:52:24Z robertas 
;
_cod_original_sg_symbol_H-M Pcca
_cod_database_code 7050171

loop_
_symmetry_equiv_pos_as_xyz
'x, y, z'
'-x+1/2, -y, z'
'-x, y, -z+1/2'
'x+1/2, -y, -z+1/2'
'-x, -y, -z'
'x-1/2, y, -z'
'x, -y, z-1/2'
'-x-1/2, y, z-1/2'

loop_
_atom_site_label
_atom_site_type_symbol
_atom_site_fract_x
_atom_site_fract_y
_atom_site_fract_z
_atom_site_U_iso_or_equiv
_atom_site_adp_type
_atom_site_occupancy
_atom_site_symmetry_multiplicity
_atom_site_calc_flag
_atom_site_refinement_flags
_atom_site_disorder_assembly
_atom_site_disorder_group
Fe1 Fe 0.13619(2) 0.85056(5) 0.087608(18) 0.02596(14) Uani 1 1 d . . .
O1 O 0.20037(13) 0.6509(2) 0.05318(9) 0.0351(5) Uani 1 1 d . . .
O2 O 0.17765(12) 0.7359(2) 0.17217(9) 0.0310(5) Uani 1 1 d . . .
O3 O 0.2500 0.5000 0.25610(12) 0.0358(7) Uani 1 2 d S . .
O4 O 0.2500 1.0000 0.06542(12) 0.0322(7) Uani 1 2 d S . .
O5 O 0.11279(12) 0.8987(3) -0.00719(9) 0.0355(5) Uani 1 1 d . . .
O6 O 0.16532(17) 0.9290(3) -0.13886(11) 0.0551(7) Uani 1 1 d . . .
N1 N 0.09767(14) 1.0430(3) 0.13888(11) 0.0293(5) Uani 1 1 d . . .
N2 N 0.01018(14) 0.7508(3) 0.09406(11) 0.0297(5) Uani 1 1 d . . .
C1 C 0.22756(16) 0.5712(3) 0.09626(12) 0.0254(6) Uani 1 1 d . . .
C2 C 0.21472(16) 0.6160(3) 0.15921(12) 0.0242(6) Uani 1 1 d . . .
C3 C 0.2500 0.5000 0.20057(18) 0.0261(8) Uani 1 2 d S . .
C4 C 0.2500 1.0000 0.00714(17) 0.0257(8) Uani 1 2 d S . .
C5 C 0.18083(17) 0.9484(3) -0.02939(13) 0.0274(6) Uani 1 1 d . . .
C6 C 0.2061(2) 0.9651(3) -0.09397(13) 0.0343(7) Uani 1 1 d . . .
C7 C 0.12954(18) 1.0690(4) 0.19437(15) 0.0355(7) Uani 1 1 d . . .
H7A H 0.1636 0.9951 0.2121 0.043 Uiso 1 1 calc R . .
C8 C 0.11481(19) 1.1981(3) 0.22628(14) 0.0338(7) Uani 1 1 d . . .
H8A H 0.1384 1.2100 0.2649 0.041 Uiso 1 1 calc R . .
C9 C 0.06526(17) 1.3109(3) 0.20185(14) 0.0296(6) Uani 1 1 d . . .
C10 C 0.0313(2) 1.2849(4) 0.14478(16) 0.0424(8) Uani 1 1 d . . .
H10A H -0.0028 1.3576 0.1262 0.051 Uiso 1 1 calc R . .
C11 C 0.0482(2) 1.1499(4) 0.11525(15) 0.0418(8) Uani 1 1 d . . .
H11A H 0.0238 1.1333 0.0772 0.050 Uiso 1 1 calc R . .
C12 C 0.04568(18) 1.4510(3) 0.23753(15) 0.0376(7) Uani 1 1 d . . .
H12A H 0.0535 1.5384 0.2115 0.045 Uiso 1 1 calc R . .
H12B H 0.0855 1.4592 0.2712 0.045 Uiso 1 1 calc R . .
C13 C -0.03861(18) 0.7647(3) 0.14337(13) 0.0328(7) Uani 1 1 d . . .
H13A H -0.0155 0.8125 0.1773 0.039 Uiso 1 1 calc R . .
C14 C -0.12141(18) 0.7126(3) 0.14714(13) 0.0315(6) Uani 1 1 d . . .
H14A H -0.1522 0.7242 0.1831 0.038 Uiso 1 1 calc R . .
C15 C -0.15817(17) 0.6434(3) 0.09757(13) 0.0284(6) Uani 1 1 d . . .
C16 C -0.1069(2) 0.6260(4) 0.04612(15) 0.0411(8) Uani 1 1 d . . .
H16A H -0.1282 0.5777 0.0117 0.049 Uiso 1 1 calc R . .
C17 C -0.02471(19) 0.6805(4) 0.04641(15) 0.0413(8) Uani 1 1 d . . .
H17A H 0.0083 0.6677 0.0116 0.050 Uiso 1 1 calc R . .
C18 C -0.24845(18) 0.5858(3) 0.09827(13) 0.0304(6) Uani 1 1 d . . .
H18A H -0.2785 0.6236 0.0628 0.037 Uiso 1 1 calc R . .
H18B H -0.2774 0.6236 0.1343 0.037 Uiso 1 1 calc R . .

loop_
_atom_site_aniso_label
_atom_site_aniso_U_11
_atom_site_aniso_U_22
_atom_site_aniso_U_33
_atom_site_aniso_U_23
_atom_site_aniso_U_13
_atom_site_aniso_U_12
Fe1 0.0236(2) 0.0267(2) 0.0276(2) 0.00059(17) -0.00077(15) -0.00163(16)
O1 0.0448(12) 0.0350(12) 0.0256(10) 0.0031(9) -0.0008(9) 0.0113(10)
O2 0.0341(10) 0.0283(11) 0.0305(10) -0.0025(9) -0.0005(8) 0.0062(9)
O3 0.0416(16) 0.0447(18) 0.0212(14) 0.000 0.000 0.0069(14)
O4 0.0260(13) 0.0483(19) 0.0224(14) 0.000 0.000 -0.0089(13)
O5 0.0283(10) 0.0413(13) 0.0369(12) 0.0078(10) -0.0098(9) -0.0095(9)
O6 0.0727(17) 0.0596(17) 0.0330(13) -0.0034(12) -0.0190(12) -0.0054(14)
N1 0.0263(11) 0.0270(13) 0.0344(13) -0.0011(11) 0.0026(10) -0.0015(10)
N2 0.0245(11) 0.0319(14) 0.0328(13) 0.0006(11) -0.0018(9) -0.0062(10)
C1 0.0250(12) 0.0270(15) 0.0243(14) 0.0020(11) 0.0005(10) -0.0027(11)
C2 0.0220(12) 0.0242(15) 0.0265(14) -0.0009(11) 0.0003(10) -0.0021(11)
C3 0.0221(17) 0.028(2) 0.029(2) 0.000 0.000 -0.0013(15)
C4 0.0279(18) 0.024(2) 0.0254(19) 0.000 0.000 -0.0013(16)
C5 0.0324(14) 0.0204(14) 0.0293(14) 0.0022(11) -0.0056(11) -0.0010(12)
C6 0.0479(18) 0.0262(16) 0.0289(16) 0.0014(12) -0.0060(13) 0.0034(13)
C7 0.0319(15) 0.0305(17) 0.0440(18) 0.0007(14) -0.0066(13) 0.0034(13)
C8 0.0371(15) 0.0311(16) 0.0333(16) -0.0026(13) -0.0045(12) 0.0023(13)
C9 0.0259(13) 0.0250(15) 0.0378(16) 0.0011(12) 0.0077(11) -0.0040(11)
C10 0.0454(18) 0.0360(19) 0.0457(19) 0.0058(16) -0.0041(15) 0.0131(15)
C11 0.0458(17) 0.049(2) 0.0308(16) -0.0005(15) -0.0083(14) 0.0029(16)
C12 0.0356(16) 0.0260(16) 0.051(2) 0.0006(14) 0.0103(14) -0.0032(13)
C13 0.0327(14) 0.0361(17) 0.0295(15) -0.0006(13) -0.0054(12) -0.0106(13)
C14 0.0330(14) 0.0316(16) 0.0300(15) 0.0011(13) 0.0039(11) -0.0078(12)
C15 0.0268(13) 0.0251(15) 0.0334(15) 0.0066(12) -0.0019(11) -0.0049(11)
C16 0.0387(16) 0.050(2) 0.0343(17) -0.0091(15) 0.0000(13) -0.0177(15)
C17 0.0343(16) 0.052(2) 0.0375(17) -0.0067(15) 0.0078(13) -0.0140(15)
C18 0.0257(12) 0.0304(15) 0.0352(16) 0.0017(13) -0.0027(11) -0.0055(12)

loop_
_atom_type_symbol
_atom_type_description
_atom_type_scat_dispersion_real
_atom_type_scat_dispersion_imag
_atom_type_scat_source
C C 0.0033 0.0016 'International Tables Vol C Tables 4.2.6.8 and 6.1.1.4'
H H 0.0000 0.0000 'International Tables Vol C Tables 4.2.6.8 and 6.1.1.4'
N N 0.0061 0.0033 'International Tables Vol C Tables 4.2.6.8 and 6.1.1.4'
O O 0.0106 0.0060 'International Tables Vol C Tables 4.2.6.8 and 6.1.1.4'
Fe Fe 0.3463 0.8444 'International Tables Vol C Tables 4.2.6.8 and 6.1.1.4'

loop_
_geom_angle_atom_site_label_1
_geom_angle_atom_site_label_2
_geom_angle_atom_site_label_3
_geom_angle
_geom_angle_site_symmetry_1
_geom_angle_site_symmetry_3
_geom_angle_publ_flag
N1 Fe1 O5 107.64(9) . . ?
N1 Fe1 N2 91.94(9) . . ?
O5 Fe1 N2 89.36(8) . . ?
N1 Fe1 O1 165.35(8) . . ?
O5 Fe1 O1 84.51(8) . . ?
N2 Fe1 O1 96.44(9) . . ?
N1 Fe1 O2 90.46(8) . . ?
O5 Fe1 O2 161.85(8) . . ?
N2 Fe1 O2 91.45(8) . . ?
O1 Fe1 O2 77.38(7) . . ?
N1 Fe1 O4 82.47(7) . . ?
O5 Fe1 O4 79.13(8) . . ?
N2 Fe1 O4 164.95(8) . . ?
O1 Fe1 O4 92.12(6) . . ?
O2 Fe1 O4 102.52(8) . . ?
C1 O1 Fe1 110.74(17) . . ?
C2 O2 Fe1 109.73(17) . . ?
C4 O4 Fe1 102.36(6) . . ?
C4 O4 Fe1 102.36(6) . 2_575 ?
Fe1 O4 Fe1 155.28(13) . 2_575 ?
C5 O5 Fe1 107.48(17) . . ?
C11 N1 C7 116.8(3) . . ?
C11 N1 Fe1 122.0(2) . . ?
C7 N1 Fe1 120.90(19) . . ?
C13 N2 C17 116.4(2) . . ?
C13 N2 Fe1 122.59(19) . . ?
C17 N2 Fe1 120.82(19) . . ?
O1 C1 C1 131.08(15) . 2_565 ?
O1 C1 C2 121.1(2) . . ?
C1 C1 C2 107.85(15) 2_565 . ?
O2 C2 C1 121.1(2) . . ?
O2 C2 C3 128.9(2) . . ?
C1 C2 C3 110.0(2) . . ?
O3 C3 C2 127.88(16) . 2_565 ?
O3 C3 C2 127.88(16) . . ?
C2 C3 C2 104.2(3) 2_565 . ?
O4 C4 C5 124.27(17) . . ?
O4 C4 C5 124.27(17) . 2_575 ?
C5 C4 C5 111.5(3) . 2_575 ?
O5 C5 C4 122.8(3) . . ?
O5 C5 C6 129.5(3) . . ?
C4 C5 C6 107.7(2) . . ?
O6 C6 C5 127.5(3) . . ?
O6 C6 C6 125.9(2) . 2_575 ?
C5 C6 C6 106.57(16) . 2_575 ?
N1 C7 C8 123.4(3) . . ?
C7 C8 C9 120.4(3) . . ?
C8 C9 C10 116.7(3) . . ?
C8 C9 C12 120.9(3) . . ?
C10 C9 C12 122.2(3) . . ?
C9 C10 C11 119.6(3) . . ?
N1 C11 C10 123.0(3) . . ?
C9 C12 C12 112.2(2) . 3 ?
N2 C13 C14 123.9(3) . . ?
C15 C14 C13 119.7(3) . . ?
C14 C15 C16 116.7(3) . . ?
C14 C15 C18 122.5(3) . . ?
C16 C15 C18 120.8(3) . . ?
C17 C16 C15 119.8(3) . . ?
N2 C17 C16 123.5(3) . . ?
C15 C18 C18 111.7(3) . 2_465 ?

loop_
_geom_bond_atom_site_label_1
_geom_bond_atom_site_label_2
_geom_bond_distance
_geom_bond_site_symmetry_2
_geom_bond_publ_flag
Fe1 N1 2.131(2) . ?
Fe1 O5 2.155(2) . ?
Fe1 N2 2.168(2) . ?
Fe1 O1 2.171(2) . ?
Fe1 O2 2.213(2) . ?
Fe1 O4 2.2740(7) . ?
O1 C1 1.255(3) . ?
O2 C2 1.244(3) . ?
O3 C3 1.218(5) . ?
O4 C4 1.279(4) . ?
O4 Fe1 2.2740(7) 2_575 ?
O5 C5 1.252(3) . ?
O6 C6 1.217(3) . ?
N1 C11 1.329(4) . ?
N1 C7 1.336(4) . ?
N2 C13 1.330(4) . ?
N2 C17 1.334(4) . ?
C1 C1 1.444(5) 2_565 ?
C1 C2 1.451(4) . ?
C2 C3 1.478(3) . ?
C3 C2 1.478(3) 2_565 ?
C4 C5 1.424(3) . ?
C4 C5 1.424(3) 2_575 ?
C5 C6 1.479(4) . ?
C6 C6 1.509(6) 2_575 ?
C7 C8 1.361(4) . ?
C8 C9 1.375(4) . ?
C9 C10 1.380(4) . ?
C9 C12 1.499(4) . ?
C10 C11 1.386(5) . ?
C12 C12 1.533(5) 3 ?
C13 C14 1.380(4) . ?
C14 C15 1.375(4) . ?
C15 C16 1.394(4) . ?
C15 C18 1.504(4) . ?
C16 C17 1.376(4) . ?
C18 C18 1.521(6) 2_465 ?
